data_7034733
loop_
_publ_author_name
'Ording-Wenker, Erica C M'
'Siegler, Maxime A.'
'Lutz, Martin'
'Bouwman, Elisabeth'

_publ_section_title
;
 Catalytic catechol oxidation by copper complexes: development of a
 structure-activity relationship.
;
_journal_issue 27
_journal_name_full 'Dalton transactions (Cambridge, England : 2003)'
_journal_page_first 12196
_journal_page_last 12209
_journal_paper_doi 10.1039/c5dt01041a
_journal_volume 44
_journal_year 2015
_chemical_formula_moiety 'C15 H18 Cl Cu N3 S, Cl O4'
_chemical_formula_sum 'C15 H18 Cl2 Cu N3 O4 S'
_chemical_formula_weight 470.82
_chemical_name_systematic
;
 ?
;
_space_group_crystal_system monoclinic
_space_group_IT_number 15
_space_group_name_Hall '-C 2yc'
_space_group_name_H-M_alt 'C 1 2/c 1'
_symmetry_space_group_name_Hall '-C 2yc'
_symmetry_space_group_name_H-M 'C 1 2/c 1'
_atom_sites_solution_hydrogens geom
_atom_sites_solution_primary direct
_atom_sites_solution_secondary difmap
_audit_creation_method SHELXL-2013
_audit_update_record
;
2015-01-12 deposited with the CCDC.
2015-04-07 downloaded from the CCDC.
;
_cell_angle_alpha 90
_cell_angle_beta 110.200(3)
_cell_angle_gamma 90
_cell_formula_units_Z 8
_cell_length_a 21.2487(5)
_cell_length_b 12.6146(2)
_cell_length_c 14.6206(4)
_cell_measurement_reflns_used 7421
_cell_measurement_temperature 110(2)
_cell_measurement_theta_max 26.36
_cell_measurement_theta_min 2.63
_cell_volume 3677.92(16)
_computing_cell_refinement
;
CrysAlisPro, Agilent Technologies,
Version 1.171.36.24 (release 03-12-2012 CrysAlis171 .NET)
(compiled Dec  3 2012,18:21:49)
;
_computing_data_collection
;
CrysAlisPro, Agilent Technologies,
Version 1.171.36.24 (release 03-12-2012 CrysAlis171 .NET)
(compiled Dec  3 2012,18:21:49)
;
_computing_data_reduction
;
CrysAlisPro, Agilent Technologies,
Version 1.171.36.24 (release 03-12-2012 CrysAlis171 .NET)
(compiled Dec  3 2012,18:21:49)
;
_computing_molecular_graphics 'SHELXTL v6.10 (Sheldrick, 2008)'
_computing_publication_material 'SHELXTL v6.10 (Sheldrick, 2008)'
_computing_structure_refinement 'SHELXL-2013 (Sheldrick, 2013)'
_computing_structure_solution 'SHELXS-2013 (Sheldrick, 2013)'
_diffrn_ambient_temperature 110(2)
_diffrn_measured_fraction_theta_full 0.999
_diffrn_measured_fraction_theta_max 0.999
_diffrn_measurement_device_type 'Goniometer KM4/Xcalibur, detector: Sapphire3'
_diffrn_measurement_method '\w scans'
_diffrn_radiation_monochromator graphite
_diffrn_radiation_source 'Enhance (Mo) X-ray Source'
_diffrn_radiation_type MoK\a
_diffrn_radiation_wavelength 0.71073
_diffrn_reflns_av_R_equivalents 0.0557
_diffrn_reflns_av_unetI/netI 0.0409
_diffrn_reflns_Laue_measured_fraction_full 0.999
_diffrn_reflns_Laue_measured_fraction_max 0.999
_diffrn_reflns_limit_h_max 26
_diffrn_reflns_limit_h_min -26
_diffrn_reflns_limit_k_max 15
_diffrn_reflns_limit_k_min -15
_diffrn_reflns_limit_l_max 18
_diffrn_reflns_limit_l_min -18
_diffrn_reflns_number 13583
_diffrn_reflns_point_group_measured_fraction_full 0.999
_diffrn_reflns_point_group_measured_fraction_max 0.999
_diffrn_reflns_theta_full 25.242
_diffrn_reflns_theta_max 26.250
_diffrn_reflns_theta_min 2.192
_exptl_absorpt_coefficient_mu 1.618
_exptl_absorpt_correction_T_max 0.836
_exptl_absorpt_correction_T_min 0.809
_exptl_absorpt_correction_type analytical
_exptl_absorpt_process_details
;
CrysAlisPro, Agilent Technologies,
Version 1.171.36.24 (release 03-12-2012 CrysAlis171 .NET)
(compiled Dec  3 2012,18:21:49)
Analytical numeric absorption correction using a multifaceted crystal
            model based on expressions derived by R.C. Clark & J.S. Reid.
(Clark, R. C. & Reid, J. S. (1995). Acta Cryst. A51, 887-897)
;
_exptl_crystal_colour blue
_exptl_crystal_density_diffrn 1.701
_exptl_crystal_description 'small block'
_exptl_crystal_F_000 1920
_exptl_crystal_size_max 0.19
_exptl_crystal_size_mid 0.19
_exptl_crystal_size_min 0.17
_refine_diff_density_max 0.868
_refine_diff_density_min -0.386
_refine_diff_density_rms 0.083
_refine_ls_extinction_method none
_refine_ls_goodness_of_fit_ref 1.058
_refine_ls_hydrogen_treatment constr
_refine_ls_matrix_type full
_refine_ls_number_parameters 282
_refine_ls_number_reflns 3708
_refine_ls_number_restraints 136
_refine_ls_restrained_S_all 1.051
_refine_ls_R_factor_all 0.0413
_refine_ls_R_factor_gt 0.0361
_refine_ls_shift/su_max 0.001
_refine_ls_shift/su_mean 0.000
_refine_ls_structure_factor_coef Fsqd
_refine_ls_weighting_details
;
 w=1/[\s^2^(Fo^2^)+(0.0448P)^2^+7.6184P]
 where P=(Fo^2^+2Fc^2^)/3
;
_refine_ls_weighting_scheme calc
_refine_ls_wR_factor_gt 0.0930
_refine_ls_wR_factor_ref 0.0955
_reflns_Friedel_coverage 0.000
_reflns_number_gt 3303
_reflns_number_total 3708
_reflns_threshold_expression 'I > 2\s(I)'
_cod_data_source_file c5dt01041a2.cif
_cod_data_source_block '[CuII2(L2SSL2)(Cl)2]n(ClO4)2n'
_cod_depositor_comments 'Adding full bibliography for 7034724--7034733.cif.'
_cod_database_code 7034733
_shelx_space_group_comment
;
The symmetry employed for this shelxl refinement is uniquely defined
by the following loop, which should always be used as a source of
symmetry information in preference to the above space-group names.
They are only intended as comments.
;
_shelxl_version_number 2013-2

loop_
_space_group_symop_operation_xyz
'x, y, z'
'-x, y, -z+1/2'
'x+1/2, y+1/2, z'
'-x+1/2, y+1/2, -z+1/2'
'-x, -y, -z'
'x, -y, z-1/2'
'-x+1/2, -y+1/2, -z'
'x+1/2, -y+1/2, z-1/2'

loop_
_atom_site_label
_atom_site_type_symbol
_atom_site_fract_x
_atom_site_fract_y
_atom_site_fract_z
_atom_site_U_iso_or_equiv
_atom_site_adp_type
_atom_site_occupancy
_atom_site_site_symmetry_order
_atom_site_calc_flag
_atom_site_refinement_flags_posn
_atom_site_refinement_flags_adp
_atom_site_refinement_flags_occupancy
_atom_site_disorder_assembly
_atom_site_disorder_group
Cu1 Cu 0.48381(2) 0.87489(2) 0.05021(2) 0.02071(11) Uani 1 1 d . . . . .
Cl1 Cl 0.53924(3) 1.02236(5) 0.12367(5) 0.02702(16) Uani 1 1 d . . . . .
S1 S 0.52776(3) 0.73528(5) 0.20542(5) 0.02590(16) Uani 1 1 d . . . . .
C1 C 0.42060(14) 0.6656(2) 0.0441(2) 0.0267(6) Uani 1 1 d . . . . .
H1A H 0.3990 0.6030 0.0048 0.032 Uiso 1 1 calc R U . . .
H1B H 0.3908 0.6907 0.0787 0.032 Uiso 1 1 calc R U . . .
C2 C 0.48647(15) 0.6313(2) 0.1188(2) 0.0289(6) Uani 1 1 d . . . . .
H2A H 0.5169 0.6080 0.0845 0.035 Uiso 1 1 calc R U . . .
H2B H 0.4783 0.5697 0.1552 0.035 Uiso 1 1 calc R U . . .
C12 C 0.53200(14) 0.7256(2) -0.0553(2) 0.0271(6) Uani 1 1 d . . . . .
C13 C 0.57020(17) 0.6698(2) -0.0992(3) 0.0368(7) Uani 1 1 d . . . . .
H13 H 0.5495 0.6254 -0.1539 0.044 Uiso 1 1 calc R U . . .
C14 C 0.63920(18) 0.6803(3) -0.0613(3) 0.0430(8) Uani 1 1 d . . . . .
H14 H 0.6669 0.6453 -0.0909 0.052 Uiso 1 1 calc R U . . .
C15 C 0.66650(15) 0.7415(3) 0.0186(3) 0.0413(8) Uani 1 1 d . . . . .
H15 H 0.7139 0.7471 0.0466 0.050 Uiso 1 1 calc R U . . .
C16 C 0.62616(14) 0.7973(2) 0.0611(2) 0.0313(6) Uani 1 1 d . . . . .
C17 C 0.45716(14) 0.7137(2) -0.0946(2) 0.0282(6) Uani 1 1 d . . . . .
H17A H 0.4387 0.7546 -0.1559 0.034 Uiso 1 1 calc R U . . .
H17B H 0.4456 0.6382 -0.1098 0.034 Uiso 1 1 calc R U . . .
C18 C 0.65903(16) 0.8564(3) 0.1505(3) 0.0434(8) Uani 1 1 d . . . . .
H18A H 0.6691 0.9283 0.1342 0.065 Uiso 1 1 calc R U . . .
H18B H 0.7008 0.8207 0.1885 0.065 Uiso 1 1 calc R U . . .
H18C H 0.6293 0.8601 0.1888 0.065 Uiso 1 1 calc R U . . .
C22 C 0.34143(14) 0.8709(2) -0.0054(2) 0.0267(6) Uani 1 1 d . . . . .
C23 C 0.27667(15) 0.8924(2) -0.0081(2) 0.0353(7) Uani 1 1 d . . . . .
H23 H 0.2391 0.8586 -0.0542 0.042 Uiso 1 1 calc R U . . .
C24 C 0.26828(17) 0.9654(3) 0.0590(3) 0.0396(8) Uani 1 1 d . . . . .
H24 H 0.2245 0.9819 0.0582 0.048 Uiso 1 1 calc R U . . .
C25 C 0.32297(17) 1.0135(3) 0.1261(3) 0.0380(7) Uani 1 1 d . . . . .
H25 H 0.3176 1.0618 0.1727 0.046 Uiso 1 1 calc R U . . .
C26 C 0.38559(17) 0.9896(2) 0.1239(2) 0.0339(7) Uani 1 1 d . . . . .
H26 H 0.4237 1.0229 0.1693 0.041 Uiso 1 1 calc R U . . .
C27 C 0.35805(13) 0.7972(2) -0.0742(2) 0.0272(6) Uani 1 1 d . . . . .
H27A H 0.3573 0.8363 -0.1333 0.033 Uiso 1 1 calc R U . . .
H27B H 0.3244 0.7396 -0.0942 0.033 Uiso 1 1 calc R U . . .
N1 N 0.42641(11) 0.75157(17) -0.02381(17) 0.0233(5) Uani 1 1 d . . . . .
N11 N 0.55861(11) 0.79131(17) 0.02057(17) 0.0241(5) Uani 1 1 d . . . . .
N21 N 0.39450(11) 0.92011(18) 0.05901(17) 0.0250(5) Uani 1 1 d . . . . .
Cl2 Cl 0.3287(8) 0.4934(11) -0.2393(14) 0.035(2) Uani 0.34(4) 1 d D U P A 1
O1 O 0.2703(10) 0.4275(18) -0.257(2) 0.036(3) Uani 0.34(4) 1 d D U P A 1
O2 O 0.3628(10) 0.4673(19) -0.3049(17) 0.028(3) Uani 0.34(4) 1 d D U P A 1
O3 O 0.3042(15) 0.6006(13) -0.254(2) 0.056(4) Uani 0.34(4) 1 d D U P A 1
O4 O 0.3701(13) 0.482(2) -0.1395(16) 0.039(4) Uani 0.34(4) 1 d D U P A 1
Cl2' Cl 0.3344(3) 0.4901(5) -0.2264(7) 0.0250(9) Uani 0.66(4) 1 d D U P A 2
O1' O 0.2771(7) 0.4237(12) -0.2616(13) 0.058(3) Uani 0.66(4) 1 d D U P A 2
O2' O 0.3756(7) 0.4776(13) -0.2856(11) 0.041(2) Uani 0.66(4) 1 d D U P A 2
O3' O 0.3176(4) 0.6003(6) -0.2283(10) 0.039(2) Uani 0.66(4) 1 d D U P A 2
O4' O 0.3735(6) 0.4607(11) -0.1274(8) 0.0345(19) Uani 0.66(4) 1 d D U P A 2

loop_
_atom_site_aniso_label
_atom_site_aniso_U_11
_atom_site_aniso_U_22
_atom_site_aniso_U_33
_atom_site_aniso_U_23
_atom_site_aniso_U_13
_atom_site_aniso_U_12
Cu1 0.01448(17) 0.02027(18) 0.0287(2) -0.00585(12) 0.00907(14) -0.00364(11)
Cl1 0.0246(3) 0.0212(3) 0.0335(4) -0.0042(3) 0.0078(3) -0.0055(2)
S1 0.0211(3) 0.0243(3) 0.0332(4) 0.0023(3) 0.0104(3) 0.0003(2)
C1 0.0268(14) 0.0190(12) 0.0374(16) -0.0030(11) 0.0150(12) -0.0050(11)
C2 0.0329(15) 0.0201(13) 0.0384(16) -0.0002(11) 0.0181(13) 0.0019(11)
C12 0.0285(14) 0.0207(13) 0.0375(16) 0.0000(11) 0.0184(13) -0.0006(11)
C13 0.0429(18) 0.0284(15) 0.050(2) -0.0050(14) 0.0301(16) 0.0014(13)
C14 0.0415(19) 0.0370(17) 0.064(2) -0.0007(16) 0.0349(18) 0.0093(14)
C15 0.0201(14) 0.0498(19) 0.059(2) 0.0177(17) 0.0206(15) 0.0085(13)
C16 0.0195(13) 0.0388(16) 0.0366(16) 0.0066(13) 0.0110(12) -0.0015(12)
C17 0.0302(15) 0.0263(14) 0.0314(15) -0.0113(11) 0.0147(13) -0.0081(11)
C18 0.0261(16) 0.0472(19) 0.055(2) -0.0092(16) 0.0111(15) -0.0033(14)
C22 0.0214(13) 0.0254(13) 0.0357(16) 0.0073(11) 0.0127(12) 0.0004(11)
C23 0.0218(14) 0.0370(16) 0.0461(19) 0.0131(14) 0.0108(14) 0.0000(12)
C24 0.0334(16) 0.0435(18) 0.051(2) 0.0134(15) 0.0263(16) 0.0175(14)
C25 0.0410(18) 0.0358(16) 0.0477(19) 0.0024(14) 0.0285(16) 0.0050(14)
C26 0.0401(17) 0.0285(14) 0.0427(18) -0.0003(13) 0.0264(15) -0.0014(12)
C27 0.0167(12) 0.0309(14) 0.0312(15) -0.0001(12) 0.0049(11) -0.0065(11)
N1 0.0202(11) 0.0221(11) 0.0291(12) -0.0028(9) 0.0106(10) -0.0036(9)
N11 0.0173(11) 0.0251(11) 0.0314(12) 0.0008(9) 0.0102(10) -0.0002(9)
N21 0.0234(11) 0.0236(11) 0.0322(13) 0.0009(9) 0.0151(10) -0.0007(9)
Cl2 0.036(3) 0.040(3) 0.028(3) -0.0056(19) 0.009(2) 0.007(2)
O1 0.022(5) 0.045(6) 0.050(6) -0.011(5) 0.025(5) -0.007(4)
O2 0.025(5) 0.028(4) 0.032(6) -0.010(4) 0.012(5) -0.008(4)
O3 0.065(9) 0.051(6) 0.043(8) 0.001(5) 0.006(6) 0.037(6)
O4 0.042(6) 0.036(8) 0.032(6) 0.001(5) 0.003(5) -0.007(5)
Cl2' 0.0203(12) 0.0217(12) 0.036(2) -0.0017(10) 0.0129(14) 0.0015(9)
O1' 0.043(5) 0.068(5) 0.057(5) -0.018(4) 0.011(4) -0.025(4)
O2' 0.039(5) 0.052(5) 0.042(5) 0.012(3) 0.025(4) 0.014(4)
O3' 0.023(3) 0.028(2) 0.046(5) -0.008(2) -0.012(3) 0.0101(18)
O4' 0.034(3) 0.034(4) 0.035(3) 0.007(2) 0.012(2) 0.010(3)

loop_
_atom_type_symbol
_atom_type_description
_atom_type_scat_dispersion_real
_atom_type_scat_dispersion_imag
_atom_type_scat_source
C C 0.0033 0.0016 'International Tables Vol C Tables 4.2.6.8 and 6.1.1.4'
H H 0.0000 0.0000 'International Tables Vol C Tables 4.2.6.8 and 6.1.1.4'
N N 0.0061 0.0033 'International Tables Vol C Tables 4.2.6.8 and 6.1.1.4'
S S 0.1246 0.1234 'International Tables Vol C Tables 4.2.6.8 and 6.1.1.4'
Cl Cl 0.1484 0.1585 'International Tables Vol C Tables 4.2.6.8 and 6.1.1.4'
Cu Cu 0.3201 1.2651 'International Tables Vol C Tables 4.2.6.8 and 6.1.1.4'
O O 0.0106 0.0060 'International Tables Vol C Tables 4.2.6.8 and 6.1.1.4'

loop_
_geom_angle_atom_site_label_1
_geom_angle_atom_site_label_2
_geom_angle_atom_site_label_3
_geom_angle
_geom_angle_site_symmetry_1
_geom_angle_site_symmetry_3
N21 Cu1 N1 81.20(9) . .
N21 Cu1 N11 163.29(9) . .
N1 Cu1 N11 82.10(9) . .
N21 Cu1 Cl1 94.80(7) . .
N1 Cu1 Cl1 174.37(7) . .
N11 Cu1 Cl1 101.90(6) . .
N21 Cu1 Cl1 93.12(7) . 5_675
N1 Cu1 Cl1 89.20(7) . 5_675
N11 Cu1 Cl1 87.19(7) . 5_675
Cl1 Cu1 Cl1 87.05(2) . 5_675
N21 Cu1 S1 100.67(7) . .
N1 Cu1 S1 85.43(7) . .
N11 Cu1 S1 77.40(7) . .
Cl1 Cu1 S1 99.26(3) . .
Cl1 Cu1 S1 164.24(2) 5_675 .
Cu1 Cl1 Cu1 92.95(2) . 5_675
C2 S1 S1 101.43(10) . 2_655
C2 S1 Cu1 86.74(10) . .
S1 S1 Cu1 114.75(3) 2_655 .
N1 C1 C2 114.6(2) . .
N1 C1 H1A 108.6 . .
C2 C1 H1A 108.6 . .
N1 C1 H1B 108.6 . .
C2 C1 H1B 108.6 . .
H1A C1 H1B 107.6 . .
C1 C2 S1 113.56(18) . .
C1 C2 H2A 108.9 . .
S1 C2 H2A 108.9 . .
C1 C2 H2B 108.9 . .
S1 C2 H2B 108.9 . .
H2A C2 H2B 107.7 . .
N11 C12 C13 123.3(3) . .
N11 C12 C17 117.8(2) . .
C13 C12 C17 119.0(3) . .
C14 C13 C12 118.3(3) . .
C14 C13 H13 120.8 . .
C12 C13 H13 120.8 . .
C15 C14 C13 118.7(3) . .
C15 C14 H14 120.7 . .
C13 C14 H14 120.7 . .
C14 C15 C16 121.4(3) . .
C14 C15 H15 119.3 . .
C16 C15 H15 119.3 . .
N11 C16 C15 119.6(3) . .
N11 C16 C18 121.9(3) . .
C15 C16 C18 118.4(3) . .
N1 C17 C12 111.4(2) . .
N1 C17 H17A 109.3 . .
C12 C17 H17A 109.3 . .
N1 C17 H17B 109.3 . .
C12 C17 H17B 109.3 . .
H17A C17 H17B 108.0 . .
C16 C18 H18A 109.5 . .
C16 C18 H18B 109.5 . .
H18A C18 H18B 109.5 . .
C16 C18 H18C 109.5 . .
H18A C18 H18C 109.5 . .
H18B C18 H18C 109.5 . .
N21 C22 C23 120.8(3) . .
N21 C22 C27 114.9(2) . .
C23 C22 C27 124.3(3) . .
C22 C23 C24 118.2(3) . .
C22 C23 H23 120.9 . .
C24 C23 H23 120.9 . .
C25 C24 C23 120.6(3) . .
C25 C24 H24 119.7 . .
C23 C24 H24 119.7 . .
C26 C25 C24 118.2(3) . .
C26 C25 H25 120.9 . .
C24 C25 H25 120.9 . .
N21 C26 C25 122.0(3) . .
N21 C26 H26 119.0 . .
C25 C26 H26 119.0 . .
C22 C27 N1 108.8(2) . .
C22 C27 H27A 109.9 . .
N1 C27 H27A 109.9 . .
C22 C27 H27B 109.9 . .
N1 C27 H27B 109.9 . .
H27A C27 H27B 108.3 . .
C17 N1 C27 111.6(2) . .
C17 N1 C1 112.6(2) . .
C27 N1 C1 108.4(2) . .
C17 N1 Cu1 106.82(16) . .
C27 N1 Cu1 105.54(16) . .
C1 N1 Cu1 111.72(17) . .
C12 N11 C16 118.5(2) . .
C12 N11 Cu1 110.60(17) . .
C16 N11 Cu1 130.8(2) . .
C22 N21 C26 120.2(2) . .
C22 N21 Cu1 113.72(18) . .
C26 N21 Cu1 126.0(2) . .
O2 Cl2 O4 112.7(14) . .
O2 Cl2 O3 111.2(14) . .
O4 Cl2 O3 108.0(13) . .
O2 Cl2 O1 110.5(13) . .
O4 Cl2 O1 108.4(14) . .
O3 Cl2 O1 105.7(14) . .
O1' Cl2' O3' 112.9(8) . .
O1' Cl2' O2' 110.0(7) . .
O3' Cl2' O2' 107.1(7) . .
O1' Cl2' O4' 109.7(8) . .
O3' Cl2' O4' 108.8(6) . .
O2' Cl2' O4' 108.3(7) . .

loop_
_geom_bond_atom_site_label_1
_geom_bond_atom_site_label_2
_geom_bond_distance
_geom_bond_site_symmetry_2
Cu1 N21 2.028(2) .
Cu1 N1 2.041(2) .
Cu1 N11 2.074(2) .
Cu1 Cl1 2.2644(7) .
Cu1 Cl1 2.7428(8) 5_675
Cu1 S1 2.7676(7) .
Cl1 Cu1 2.7428(8) 5_675
S1 C2 1.824(3) .
S1 S1 2.0378(13) 2_655
C1 N1 1.504(3) .
C1 C2 1.511(4) .
C1 H1A 0.9900 .
C1 H1B 0.9900 .
C2 H2A 0.9900 .
C2 H2B 0.9900 .
C12 N11 1.344(4) .
C12 C13 1.388(4) .
C12 C17 1.500(4) .
C13 C14 1.383(5) .
C13 H13 0.9500 .
C14 C15 1.353(5) .
C14 H14 0.9500 .
C15 C16 1.409(4) .
C15 H15 0.9500 .
C16 N11 1.353(4) .
C16 C18 1.457(5) .
C17 N1 1.481(3) .
C17 H17A 0.9900 .
C17 H17B 0.9900 .
C18 H18A 0.9800 .
C18 H18B 0.9800 .
C18 H18C 0.9800 .
C22 N21 1.346(4) .
C22 C23 1.390(4) .
C22 C27 1.498(4) .
C23 C24 1.401(5) .
C23 H23 0.9500 .
C24 C25 1.376(5) .
C24 H24 0.9500 .
C25 C26 1.375(4) .
C25 H25 0.9500 .
C26 N21 1.352(4) .
C26 H26 0.9500 .
C27 N1 1.498(3) .
C27 H27A 0.9900 .
C27 H27B 0.9900 .
Cl2 O2 1.426(12) .
Cl2 O4 1.427(12) .
Cl2 O3 1.439(12) .
Cl2 O1 1.440(12) .
Cl2' O1' 1.419(7) .
Cl2' O3' 1.434(6) .
Cl2' O2' 1.439(7) .
Cl2' O4' 1.446(7) .

loop_
_geom_torsion_atom_site_label_1
_geom_torsion_atom_site_label_2
_geom_torsion_atom_site_label_3
_geom_torsion_atom_site_label_4
_geom_torsion
_geom_torsion_site_symmetry_1
N1 C1 C2 S1 64.7(3) .
S1 S1 C2 C1 76.3(2) 2_655
Cu1 S1 C2 C1 -38.30(19) .
N11 C12 C13 C14 1.7(5) .
C17 C12 C13 C14 -179.1(3) .
C12 C13 C14 C15 2.2(5) .
C13 C14 C15 C16 -2.4(5) .
C14 C15 C16 N11 -1.2(5) .
C14 C15 C16 C18 176.3(3) .
N11 C12 C17 N1 -17.6(3) .
C13 C12 C17 N1 163.1(3) .
N21 C22 C23 C24 -1.0(4) .
C27 C22 C23 C24 -178.2(3) .
C22 C23 C24 C25 -0.6(4) .
C23 C24 C25 C26 1.4(5) .
C24 C25 C26 N21 -0.8(5) .
N21 C22 C27 N1 30.8(3) .
C23 C22 C27 N1 -151.9(3) .
C12 C17 N1 C27 148.1(2) .
C12 C17 N1 C1 -89.8(3) .
C12 C17 N1 Cu1 33.2(3) .
C22 C27 N1 C17 -157.6(2) .
C22 C27 N1 C1 77.9(3) .
C22 C27 N1 Cu1 -41.9(2) .
C2 C1 N1 C17 71.3(3) .
C2 C1 N1 C27 -164.8(2) .
C2 C1 N1 Cu1 -49.0(3) .
C13 C12 N11 C16 -5.3(4) .
C17 C12 N11 C16 175.5(2) .
C13 C12 N11 Cu1 171.6(2) .
C17 C12 N11 Cu1 -7.7(3) .
C15 C16 N11 C12 4.9(4) .
C18 C16 N11 C12 -172.5(3) .
C15 C16 N11 Cu1 -171.2(2) .
C18 C16 N11 Cu1 11.4(4) .
C23 C22 N21 C26 1.7(4) .
C27 C22 N21 C26 179.1(2) .
C23 C22 N21 Cu1 179.4(2) .
C27 C22 N21 Cu1 -3.1(3) .
C25 C26 N21 C22 -0.8(4) .
C25 C26 N21 Cu1 -178.2(2) .
